data_8000077
loop_
_publ_author_name
'Reddy, J. Sreedhar'
'Kale, Tejaswini'
'Balaji, Ganapathy'
'Chandrasekaran, A.'
'Thayumanavan, S.'

_publ_section_title
;
 Cyclopentadithiophene-Based Organic Semiconductors: Effect of Fluorinated
 Substituents on Electrochemical and Charge Transport Properties
;
_journal_issue 6
_journal_name_full 'The Journal of Physical Chemistry Letters'
_journal_page_first 648
_journal_paper_doi 10.1021/jz200126s
_journal_volume 2
_journal_year 2011
_chemical_formula_sum 'C23 H6 F10 O2 S2'
_chemical_formula_weight 568.40
_space_group_IT_number 2
_symmetry_cell_setting triclinic
_symmetry_space_group_name_Hall '-P 1'
_symmetry_space_group_name_H-M 'P -1'
_atom_sites_solution_hydrogens geom
_atom_sites_solution_primary direct
_atom_sites_solution_secondary difmap
_audit_creation_method SHELXL-97
_cell_angle_alpha 70.3916(10)
_cell_angle_beta 78.2754(13)
_cell_angle_gamma 82.4345(13)
_cell_formula_units_Z 2
_cell_length_a 8.8519(2)
_cell_length_b 9.6987(2)
_cell_length_c 13.1288(3)
_cell_measurement_temperature 293(2)
_cell_volume 1037.15(4)
_computing_structure_refinement 'SHELXL-97 (Sheldrick, 1997)'
_computing_structure_solution 'SHELXS-97 (Sheldrick, 1990)'
_diffrn_ambient_temperature 293(2)
_diffrn_measured_fraction_theta_full 0.993
_diffrn_measured_fraction_theta_max 0.993
_diffrn_measurement_device_type 'Nonius KappaCCD area detector'
_diffrn_radiation_monochromator graphite
_diffrn_radiation_source 'fine-focus sealed tube'
_diffrn_radiation_type MoK\a
_diffrn_radiation_wavelength 0.71073
_diffrn_reflns_av_R_equivalents 0.0176
_diffrn_reflns_av_sigmaI/netI 0.0263
_diffrn_reflns_limit_h_max 10
_diffrn_reflns_limit_h_min -10
_diffrn_reflns_limit_k_max 11
_diffrn_reflns_limit_k_min -11
_diffrn_reflns_limit_l_max 15
_diffrn_reflns_limit_l_min -15
_diffrn_reflns_number 6596
_diffrn_reflns_theta_full 25.03
_diffrn_reflns_theta_max 25.03
_diffrn_reflns_theta_min 4.25
_exptl_absorpt_coefficient_mu 0.369
_exptl_absorpt_correction_type none
_exptl_crystal_colour yellow
_exptl_crystal_density_diffrn 1.820
_exptl_crystal_density_method 'not measured'
_exptl_crystal_description plate
_exptl_crystal_F_000 564
_exptl_crystal_size_max 0.8
_exptl_crystal_size_mid 0.25
_exptl_crystal_size_min 0.006
_refine_diff_density_max 0.352
_refine_diff_density_min -0.285
_refine_diff_density_rms 0.074
_refine_ls_extinction_method none
_refine_ls_goodness_of_fit_ref 1.137
_refine_ls_hydrogen_treatment constr
_refine_ls_matrix_type full
_refine_ls_number_parameters 334
_refine_ls_number_reflns 3649
_refine_ls_number_restraints 0
_refine_ls_restrained_S_all 1.137
_refine_ls_R_factor_all 0.0751
_refine_ls_R_factor_gt 0.0660
_refine_ls_shift/su_max 0.000
_refine_ls_shift/su_mean 0.000
_refine_ls_structure_factor_coef Fsqd
_refine_ls_weighting_details 'calc w=1/[\s^2^(Fo^2^)+(0.0419P)^2^+3.5822P] where P=(Fo^2^+2Fc^2^)/3'
_refine_ls_weighting_scheme calc
_refine_ls_wR_factor_gt 0.1880
_refine_ls_wR_factor_ref 0.1919
_reflns_number_gt 3117
_reflns_number_total 3649
_reflns_threshold_expression >2sigma(I)
_cod_data_source_file jz200126s_si_002.cif
_cod_data_source_block js7
_cod_depositor_comments
;
The following automatic conversions were performed:

'_symmetry_cell_setting' value 'Triclinic' changed to 'triclinic'
according to /home/saulius/struct/CIF-dictionaries/cif_core.dic
dictionary named 'cif_core.dic' version 2.4.1 from 2010-06-29.

Automatic conversion script
Id: cif_fix_values 1715 2011-07-08 13:25:40Z adriana 
;
_cod_original_sg_symbol_H-M P-1
_cod_database_code 8000077

loop_
_symmetry_equiv_pos_as_xyz
'x, y, z'
'-x, -y, -z'

loop_
_atom_site_label
_atom_site_type_symbol
_atom_site_fract_x
_atom_site_fract_y
_atom_site_fract_z
_atom_site_U_iso_or_equiv
_atom_site_adp_type
_atom_site_occupancy
_atom_site_symmetry_multiplicity
_atom_site_calc_flag
_atom_site_refinement_flags
S1 S 0.08283(16) 0.76725(14) 0.42793(11) 0.0534(4) Uani 1 1 d .
S2 S 0.25273(16) 0.94719(15) 0.60996(12) 0.0542(4) Uani 1 1 d .
F1 F -0.1018(5) 0.5731(4) 0.4155(3) 0.0813(11) Uani 1 1 d .
F2 F -0.2289(5) 0.4157(4) 0.3290(3) 0.0917(13) Uani 1 1 d .
F3 F -0.2034(5) 0.4859(5) 0.1080(4) 0.0962(13) Uani 1 1 d .
F4 F -0.0342(6) 0.7153(5) -0.0250(3) 0.1015(14) Uani 1 1 d .
F5 F 0.1014(5) 0.8683(4) 0.0574(3) 0.0869(12) Uani 1 1 d .
F6 F 0.5388(4) 1.3432(4) 0.5283(3) 0.0693(9) Uani 1 1 d .
F7 F 0.6232(5) 1.4297(4) 0.6779(3) 0.0799(11) Uani 1 1 d .
F8 F 0.5369(5) 1.2872(5) 0.8950(3) 0.0917(12) Uani 1 1 d .
F9 F 0.3516(5) 1.0583(5) 0.9584(3) 0.0902(12) Uani 1 1 d .
F10 F 0.2604(4) 0.9728(4) 0.8111(3) 0.0719(10) Uani 1 1 d .
O1 O 0.4069(5) 1.1607(4) 0.2188(3) 0.0662(11) Uani 1 1 d .
O2 O 0.1737(5) 1.2805(4) 0.2526(4) 0.0721(12) Uani 1 1 d .
C1 C 0.0734(6) 0.8220(6) 0.2879(4) 0.0517(12) Uani 1 1 d .
C2 C 0.1354(6) 0.9566(6) 0.2335(5) 0.0553(13) Uani 1 1 d .
H2 H 0.1410 1.0045 0.1586 0.066 Uiso 1 1 calc R
C3 C 0.1879(6) 1.0114(5) 0.3037(4) 0.0514(12) Uani 1 1 d .
C4 C 0.1695(6) 0.9215(5) 0.4098(4) 0.0496(12) Uani 1 1 d .
C5 C 0.2307(6) 0.9874(5) 0.4770(4) 0.0498(12) Uani 1 1 d .
C6 C 0.2870(6) 1.1195(6) 0.4107(4) 0.0510(12) Uani 1 1 d .
C7 C 0.3479(6) 1.1911(6) 0.4681(5) 0.0546(13) Uani 1 1 d .
H7 H 0.3886 1.2825 0.4359 0.065 Uiso 1 1 calc R
C8 C 0.3412(6) 1.1115(5) 0.5775(4) 0.0500(12) Uani 1 1 d .
C9 C 0.2654(6) 1.1479(5) 0.2937(5) 0.0536(13) Uani 1 1 d .
C10 C 0.0061(6) 0.7313(6) 0.2414(4) 0.0519(13) Uani 1 1 d .
C11 C -0.0781(7) 0.6099(6) 0.3047(5) 0.0560(13) Uani 1 1 d .
C12 C -0.1454(7) 0.5286(6) 0.2612(5) 0.0643(15) Uani 1 1 d .
C13 C -0.1318(8) 0.5622(7) 0.1505(6) 0.0670(16) Uani 1 1 d .
C14 C -0.0502(8) 0.6779(8) 0.0843(5) 0.0693(16) Uani 1 1 d .
C15 C 0.0200(7) 0.7588(6) 0.1285(5) 0.0596(14) Uani 1 1 d .
C16 C 0.3929(6) 1.1538(5) 0.6620(4) 0.0501(12) Uani 1 1 d .
C17 C 0.4870(6) 1.2691(6) 0.6341(5) 0.0566(14) Uani 1 1 d .
C18 C 0.5349(7) 1.3141(6) 0.7102(5) 0.0604(14) Uani 1 1 d .
C19 C 0.4909(7) 1.2449(7) 0.8192(6) 0.0676(16) Uani 1 1 d .
C20 C 0.3989(7) 1.1267(7) 0.8530(5) 0.0622(15) Uani 1 1 d .
C21 C 0.3521(6) 1.0845(6) 0.7736(5) 0.0557(13) Uani 1 1 d .
C22 C 0.4278(10) 1.3112(7) 0.1711(6) 0.089(2) Uani 1 1 d .
H22A H 0.4830 1.3326 0.0963 0.107 Uiso 1 1 calc R
H22B H 0.4854 1.3444 0.2129 0.107 Uiso 1 1 calc R
C23 C 0.2691(9) 1.3826(7) 0.1735(6) 0.084(2) Uani 1 1 d .
H23A H 0.2637 1.4713 0.1930 0.101 Uiso 1 1 calc R
H23B H 0.2382 1.4078 0.1024 0.101 Uiso 1 1 calc R

loop_
_atom_site_aniso_label
_atom_site_aniso_U_11
_atom_site_aniso_U_22
_atom_site_aniso_U_33
_atom_site_aniso_U_23
_atom_site_aniso_U_13
_atom_site_aniso_U_12
S1 0.0580(8) 0.0431(7) 0.0538(8) -0.0058(6) -0.0078(6) -0.0137(6)
S2 0.0582(8) 0.0452(7) 0.0547(8) -0.0089(6) -0.0054(6) -0.0131(6)
F1 0.120(3) 0.060(2) 0.061(2) -0.0067(17) -0.012(2) -0.036(2)
F2 0.120(3) 0.068(2) 0.088(3) -0.016(2) -0.013(2) -0.046(2)
F3 0.115(3) 0.095(3) 0.096(3) -0.038(2) -0.026(3) -0.033(2)
F4 0.136(4) 0.115(3) 0.061(2) -0.030(2) -0.012(2) -0.036(3)
F5 0.106(3) 0.094(3) 0.056(2) -0.0115(19) 0.002(2) -0.048(2)
F6 0.083(2) 0.0552(19) 0.064(2) -0.0080(16) -0.0041(17) -0.0274(17)
F7 0.091(3) 0.058(2) 0.097(3) -0.029(2) -0.012(2) -0.0230(19)
F8 0.111(3) 0.101(3) 0.080(3) -0.042(2) -0.022(2) -0.025(2)
F9 0.095(3) 0.114(3) 0.057(2) -0.014(2) -0.007(2) -0.037(2)
F10 0.070(2) 0.077(2) 0.062(2) -0.0084(17) -0.0038(16) -0.0318(18)
O1 0.065(2) 0.052(2) 0.068(3) -0.0116(19) 0.010(2) -0.0107(19)
O2 0.077(3) 0.049(2) 0.075(3) -0.005(2) -0.011(2) 0.007(2)
C1 0.050(3) 0.046(3) 0.053(3) -0.009(2) -0.006(2) -0.006(2)
C2 0.061(3) 0.047(3) 0.050(3) -0.007(2) -0.008(3) -0.005(2)
C3 0.052(3) 0.041(3) 0.057(3) -0.012(2) -0.006(2) -0.006(2)
C4 0.048(3) 0.041(3) 0.056(3) -0.008(2) -0.007(2) -0.011(2)
C5 0.048(3) 0.043(3) 0.053(3) -0.009(2) -0.003(2) -0.007(2)
C6 0.048(3) 0.045(3) 0.055(3) -0.011(2) -0.002(2) -0.005(2)
C7 0.052(3) 0.045(3) 0.065(4) -0.017(3) -0.007(3) -0.006(2)
C8 0.049(3) 0.037(3) 0.059(3) -0.009(2) -0.004(2) -0.009(2)
C9 0.056(3) 0.038(3) 0.057(3) -0.007(2) 0.000(2) -0.006(2)
C10 0.048(3) 0.047(3) 0.056(3) -0.014(2) -0.005(2) -0.002(2)
C11 0.066(3) 0.048(3) 0.051(3) -0.010(2) -0.012(3) -0.004(3)
C12 0.070(4) 0.047(3) 0.073(4) -0.013(3) -0.009(3) -0.014(3)
C13 0.073(4) 0.063(4) 0.074(4) -0.027(3) -0.019(3) -0.011(3)
C14 0.072(4) 0.080(4) 0.059(4) -0.025(3) -0.014(3) -0.004(3)
C15 0.065(4) 0.057(3) 0.053(3) -0.014(3) -0.003(3) -0.012(3)
C16 0.046(3) 0.042(3) 0.060(3) -0.016(2) -0.005(2) -0.001(2)
C17 0.052(3) 0.049(3) 0.066(4) -0.018(3) -0.006(3) 0.001(2)
C18 0.059(3) 0.048(3) 0.074(4) -0.019(3) -0.007(3) -0.008(3)
C19 0.063(4) 0.070(4) 0.077(4) -0.034(3) -0.012(3) -0.003(3)
C20 0.060(3) 0.068(4) 0.056(3) -0.021(3) -0.002(3) -0.006(3)
C21 0.049(3) 0.052(3) 0.064(3) -0.015(3) -0.004(3) -0.009(2)
C22 0.111(6) 0.066(4) 0.075(5) -0.009(4) 0.010(4) -0.031(4)
C23 0.107(6) 0.049(4) 0.089(5) 0.002(3) -0.035(4) -0.018(4)

loop_
_atom_type_symbol
_atom_type_description
_atom_type_scat_dispersion_real
_atom_type_scat_dispersion_imag
_atom_type_scat_source
C C 0.0033 0.0016 'International Tables Vol C Tables 4.2.6.8 and 6.1.1.4'
H H 0.0000 0.0000 'International Tables Vol C Tables 4.2.6.8 and 6.1.1.4'
O O 0.0106 0.0060 'International Tables Vol C Tables 4.2.6.8 and 6.1.1.4'
F F 0.0171 0.0103 'International Tables Vol C Tables 4.2.6.8 and 6.1.1.4'
S S 0.1246 0.1234 'International Tables Vol C Tables 4.2.6.8 and 6.1.1.4'

loop_
_geom_angle_atom_site_label_1
_geom_angle_atom_site_label_2
_geom_angle_atom_site_label_3
_geom_angle
C4 S1 C1 90.8(3)
C5 S2 C8 90.7(3)
C22 O1 C9 106.6(5)
C23 O2 C9 108.6(5)
C2 C1 C10 127.8(5)
C2 C1 S1 110.8(4)
C10 C1 S1 121.5(4)
C1 C2 C3 112.1(5)
C1 C2 H2 124.0
C3 C2 H2 124.0
C4 C3 C2 113.7(5)
C4 C3 C9 109.8(5)
C2 C3 C9 136.5(5)
C3 C4 C5 109.7(4)
C3 C4 S1 112.6(4)
C5 C4 S1 137.7(4)
C6 C5 C4 108.5(5)
C6 C5 S2 112.8(4)
C4 C5 S2 138.7(4)
C5 C6 C7 112.7(5)
C5 C6 C9 110.1(5)
C7 C6 C9 137.2(5)
C8 C7 C6 112.7(5)
C8 C7 H7 123.7
C6 C7 H7 123.7
C7 C8 C16 127.3(5)
C7 C8 S2 111.1(4)
C16 C8 S2 121.5(4)
O1 C9 O2 105.8(4)
O1 C9 C6 113.0(5)
O2 C9 C6 112.7(4)
O1 C9 C3 110.9(4)
O2 C9 C3 112.7(5)
C6 C9 C3 101.9(4)
C15 C10 C11 113.5(5)
C15 C10 C1 122.8(5)
C11 C10 C1 123.7(5)
F1 C11 C12 117.1(5)
F1 C11 C10 119.2(5)
C12 C11 C10 123.6(5)
F2 C12 C13 119.9(6)
F2 C12 C11 119.5(6)
C13 C12 C11 120.6(5)
F3 C13 C14 120.7(6)
F3 C13 C12 120.5(6)
C14 C13 C12 118.8(6)
F4 C14 C13 120.9(6)
F4 C14 C15 118.6(6)
C13 C14 C15 120.5(6)
F5 C15 C14 116.6(5)
F5 C15 C10 120.5(5)
C14 C15 C10 122.9(5)
C21 C16 C17 114.9(5)
C21 C16 C8 123.7(5)
C17 C16 C8 121.4(5)
F6 C17 C18 115.7(5)
F6 C17 C16 121.0(5)
C18 C17 C16 123.3(6)
F7 C18 C19 119.1(6)
F7 C18 C17 120.5(6)
C19 C18 C17 120.3(5)
F8 C19 C18 121.2(6)
F8 C19 C20 119.4(6)
C18 C19 C20 119.5(6)
F9 C20 C19 121.2(6)
F9 C20 C21 120.2(5)
C19 C20 C21 118.6(6)
F10 C21 C16 120.7(5)
F10 C21 C20 115.9(5)
C16 C21 C20 123.4(5)
O1 C22 C23 104.7(6)
O1 C22 H22A 110.8
C23 C22 H22A 110.8
O1 C22 H22B 110.8
C23 C22 H22B 110.8
H22A C22 H22B 108.9
O2 C23 C22 106.0(5)
O2 C23 H23A 110.5
C22 C23 H23A 110.5
O2 C23 H23B 110.5
C22 C23 H23B 110.5
H23A C23 H23B 108.7

loop_
_geom_bond_atom_site_label_1
_geom_bond_atom_site_label_2
_geom_bond_distance
S1 C4 1.695(5)
S1 C1 1.750(6)
S2 C5 1.702(6)
S2 C8 1.752(5)
F1 C11 1.355(6)
F2 C12 1.353(7)
F3 C13 1.344(7)
F4 C14 1.338(7)
F5 C15 1.335(6)
F6 C17 1.347(6)
F7 C18 1.351(6)
F8 C19 1.344(7)
F9 C20 1.323(7)
F10 C21 1.337(6)
O1 C22 1.403(7)
O1 C9 1.417(6)
O2 C23 1.395(8)
O2 C9 1.428(6)
C1 C2 1.385(7)
C1 C10 1.466(8)
C2 C3 1.385(8)
C2 H2 0.9300
C3 C4 1.362(7)
C3 C9 1.524(7)
C4 C5 1.465(7)
C5 C6 1.376(7)
C6 C7 1.398(7)
C6 C9 1.515(8)
C7 C8 1.377(7)
C7 H7 0.9300
C8 C16 1.474(8)
C10 C15 1.397(8)
C10 C11 1.398(7)
C11 C12 1.367(8)
C12 C13 1.361(9)
C13 C14 1.356(9)
C14 C15 1.386(8)
C16 C21 1.384(8)
C16 C17 1.387(7)
C17 C18 1.371(8)
C18 C19 1.360(9)
C19 C20 1.390(8)
C20 C21 1.391(8)
C22 C23 1.481(10)
C22 H22A 0.9700
C22 H22B 0.9700
C23 H23A 0.9700
C23 H23B 0.9700

loop_
_geom_torsion_atom_site_label_1
_geom_torsion_atom_site_label_2
_geom_torsion_atom_site_label_3
_geom_torsion_atom_site_label_4
_geom_torsion
C4 S1 C1 C2 -0.6(4)
C4 S1 C1 C10 179.7(5)
C10 C1 C2 C3 179.7(5)
S1 C1 C2 C3 0.0(6)
C1 C2 C3 C4 0.8(7)
C1 C2 C3 C9 179.5(6)
C2 C3 C4 C5 179.0(5)
C9 C3 C4 C5 0.0(6)
C2 C3 C4 S1 -1.3(6)
C9 C3 C4 S1 179.7(4)
C1 S1 C4 C3 1.1(4)
C1 S1 C4 C5 -179.3(6)
C3 C4 C5 C6 0.1(6)
S1 C4 C5 C6 -179.5(5)
C3 C4 C5 S2 -179.2(5)
S1 C4 C5 S2 1.2(10)
C8 S2 C5 C6 -0.2(4)
C8 S2 C5 C4 179.0(6)
C4 C5 C6 C7 179.9(4)
S2 C5 C6 C7 -0.6(6)
C4 C5 C6 C9 -0.1(6)
S2 C5 C6 C9 179.4(4)
C5 C6 C7 C8 1.5(7)
C9 C6 C7 C8 -178.6(6)
C6 C7 C8 C16 -179.2(5)
C6 C7 C8 S2 -1.6(6)
C5 S2 C8 C7 1.1(4)
C5 S2 C8 C16 178.8(4)
C22 O1 C9 O2 27.2(6)
C22 O1 C9 C6 -96.6(6)
C22 O1 C9 C3 149.7(5)
C23 O2 C9 O1 -14.3(6)
C23 O2 C9 C6 109.7(6)
C23 O2 C9 C3 -135.6(5)
C5 C6 C9 O1 -119.0(5)
C7 C6 C9 O1 61.1(8)
C5 C6 C9 O2 121.1(5)
C7 C6 C9 O2 -58.8(8)
C5 C6 C9 C3 0.0(6)
C7 C6 C9 C3 -179.9(6)
C4 C3 C9 O1 120.5(5)
C2 C3 C9 O1 -58.2(8)
C4 C3 C9 O2 -121.1(5)
C2 C3 C9 O2 60.2(8)
C4 C3 C9 C6 0.0(6)
C2 C3 C9 C6 -178.7(6)
C2 C1 C10 C15 11.6(9)
S1 C1 C10 C15 -168.9(4)
C2 C1 C10 C11 -168.3(6)
S1 C1 C10 C11 11.3(8)
C15 C10 C11 F1 -179.0(5)
C1 C10 C11 F1 0.8(8)
C15 C10 C11 C12 -2.2(8)
C1 C10 C11 C12 177.6(5)
F1 C11 C12 F2 -1.1(9)
C10 C11 C12 F2 -177.9(5)
F1 C11 C12 C13 177.6(6)
C10 C11 C12 C13 0.7(10)
F2 C12 C13 F3 1.4(10)
C11 C12 C13 F3 -177.2(6)
F2 C12 C13 C14 178.6(6)
C11 C12 C13 C14 0.0(10)
F3 C13 C14 F4 -2.6(10)
C12 C13 C14 F4 -179.8(6)
F3 C13 C14 C15 178.3(6)
C12 C13 C14 C15 1.1(10)
F4 C14 C15 F5 -0.9(9)
C13 C14 C15 F5 178.2(6)
F4 C14 C15 C10 178.0(6)
C13 C14 C15 C10 -2.9(10)
C11 C10 C15 F5 -177.9(5)
C1 C10 C15 F5 2.3(9)
C11 C10 C15 C14 3.3(8)
C1 C10 C15 C14 -176.6(6)
C7 C8 C16 C21 165.1(5)
S2 C8 C16 C21 -12.2(7)
C7 C8 C16 C17 -14.4(8)
S2 C8 C16 C17 168.3(4)
C21 C16 C17 F6 178.1(5)
C8 C16 C17 F6 -2.4(8)
C21 C16 C17 C18 -1.0(8)
C8 C16 C17 C18 178.5(5)
F6 C17 C18 F7 2.6(8)
C16 C17 C18 F7 -178.2(5)
F6 C17 C18 C19 -179.0(5)
C16 C17 C18 C19 0.1(9)
F7 C18 C19 F8 -1.7(9)
C17 C18 C19 F8 179.9(5)
F7 C18 C19 C20 179.4(5)
C17 C18 C19 C20 1.0(9)
F8 C19 C20 F9 2.2(9)
C18 C19 C20 F9 -178.9(6)
F8 C19 C20 C21 179.9(5)
C18 C19 C20 C21 -1.2(9)
C17 C16 C21 F10 179.3(5)
C8 C16 C21 F10 -0.3(8)
C17 C16 C21 C20 0.8(8)
C8 C16 C21 C20 -178.7(5)
F9 C20 C21 F10 -0.6(8)
C19 C20 C21 F10 -178.3(5)
F9 C20 C21 C16 178.0(5)
C19 C20 C21 C16 0.3(9)
C9 O1 C22 C23 -28.9(7)
C9 O2 C23 C22 -3.3(8)
O1 C22 C23 O2 19.8(8)
